data_7114830
loop_
_publ_author_name
'Hascall, Tony'
'Drewitt, Mark J.'
'O&#x2032;Hare, Dermot'

_publ_section_title
;
 Silicon-bridged bis(cyclohexadienyl) iron complexes: the first
 structurally characterised [14]ferrocenophaneElectronic supplementary
 information (ESI) available: experimental details and NMR spectroscopic
 data. See http://www.rsc.org/suppdata/cc/b1/b107874g/
;
_journal_issue 24
_journal_name_full 'Chemical Communications'
_journal_page_first 2600
_journal_paper_doi 10.1039/b107874g
_journal_year 2001
_chemical_compound_source 'synthesis as described'
_chemical_formula_moiety 'C18 H26 Fe1 Si1'
_chemical_formula_structural 'C18 H26 SI FE'
_chemical_formula_sum 'C18 H26 Fe Si'
_chemical_formula_weight 326.33
_chemical_name_systematic
;
?
;
_space_group_IT_number 14
_symmetry_cell_setting monoclinic
_symmetry_Int_Tables_number 14
_symmetry_space_group_name_Hall '-P 2ybc'
_symmetry_space_group_name_H-M 'P 1 21/c 1'
_atom_sites_solution_hydrogens geom
_atom_sites_solution_primary direct
_atom_sites_solution_secondary difmap
_audit_conform_dict_location ftp://ftp.iucr.org/cifdics/cif_core.dic
_audit_conform_dict_name cif_core.dic
_audit_conform_dict_version 2.1
_audit_creation_date 2001-09-23T15:31:25-00:00
_audit_creation_method 'WinGX routine CIF_UPDATE'
_cell_angle_alpha 90
_cell_angle_beta 103.0030(10)
_cell_angle_gamma 90
_cell_formula_units_Z 4
_cell_length_a 12.5115(3)
_cell_length_b 8.2107(2)
_cell_length_c 16.9607(4)
_cell_measurement_reflns_used 3368
_cell_measurement_temperature 150(2)
_cell_measurement_theta_max 27.485
_cell_measurement_theta_min 5.097
_cell_measurement_wavelength 0.71073
_cell_volume 1697.67(7)
_computing_cell_refinement 'HKL Scalepack (Otwinowski & Minor 1997)'
_computing_data_collection 'Collect (Nonius BV, 1997-2000)'
_computing_data_reduction 'HKL Denzo and Scalepack (Otwinowski & Minor 1997)'
_computing_molecular_graphics 'Ortep-3 for Windows (Farrugia, 1997)'
_computing_publication_material 'WinGX publication routines (Farrugia, 1999)'
_computing_structure_refinement 'SHELXL-97 (Sheldrick, 1997)'
_diffrn_ambient_temperature 150(2)
_diffrn_measured_fraction_theta_full 0.987
_diffrn_measured_fraction_theta_max 0.987
_diffrn_measurement_device '95mm CCD camera on \k-goniostat'
_diffrn_measurement_device_type KappaCCD
_diffrn_measurement_method CCD
_diffrn_orient_matrix_type 'by Nonius Collect from scalepack cell'
_diffrn_orient_matrix_UB_11 0.569094E-1
_diffrn_orient_matrix_UB_12 -0.362396E-1
_diffrn_orient_matrix_UB_13 0.481149E-1
_diffrn_orient_matrix_UB_21 -0.573729E-1
_diffrn_orient_matrix_UB_22 -0.74482E-2
_diffrn_orient_matrix_UB_23 0.324625E-1
_diffrn_orient_matrix_UB_31 -0.140908E-1
_diffrn_orient_matrix_UB_32 -0.116037
_diffrn_orient_matrix_UB_33 -0.171105E-1
_diffrn_radiation_monochromator graphite
_diffrn_radiation_probe x-ray
_diffrn_radiation_type MoK\a
_diffrn_radiation_wavelength 0.71073
_diffrn_reflns_av_R_equivalents 0.016
_diffrn_reflns_av_unetI/netI 0.0325
_diffrn_reflns_limit_h_max 16
_diffrn_reflns_limit_h_min -16
_diffrn_reflns_limit_k_max 10
_diffrn_reflns_limit_k_min -10
_diffrn_reflns_limit_l_max 21
_diffrn_reflns_limit_l_min -22
_diffrn_reflns_number 6818
_diffrn_reflns_theta_full 27.49
_diffrn_reflns_theta_max 27.49
_diffrn_reflns_theta_min 5.12
_exptl_absorpt_coefficient_mu 0.948
_exptl_crystal_colour 'dark red'
_exptl_crystal_density_diffrn 1.277
_exptl_crystal_density_method 'not measured'
_exptl_crystal_description block
_exptl_crystal_F_000 696
_exptl_crystal_size_max 0.2
_exptl_crystal_size_mid 0.2
_exptl_crystal_size_min 0.2
_refine_diff_density_max 0.429
_refine_diff_density_min -0.412
_refine_diff_density_rms 0.053
_refine_ls_extinction_coef 0.0052(15)
_refine_ls_extinction_expression Fc^*^=kFc[1+0.001xFc^2^\l^3^/sin(2\q)]^-1/4^
_refine_ls_extinction_method SHELXL
_refine_ls_goodness_of_fit_ref 1.043
_refine_ls_hydrogen_treatment mixed
_refine_ls_matrix_type full
_refine_ls_number_parameters 188
_refine_ls_number_reflns 3853
_refine_ls_number_restraints 0
_refine_ls_restrained_S_all 1.043
_refine_ls_R_factor_all 0.0361
_refine_ls_R_factor_gt 0.0302
_refine_ls_shift/su_max 0.001
_refine_ls_shift/su_mean 0
_refine_ls_structure_factor_coef Fsqd
_refine_ls_weighting_details 'calc w=1/[\s^2^(Fo^2^)+(0.0334P)^2^+1.1356P] where P=(Fo^2^+2Fc^2^)/3'
_refine_ls_weighting_scheme calc
_refine_ls_wR_factor_gt 0.0795
_refine_ls_wR_factor_ref 0.0833
_reflns_number_gt 3422
_reflns_number_total 3853
_reflns_threshold_expression >2sigma(I)
_cod_data_source_file b107874g.txt
_cod_data_source_block me2si
_cod_original_cell_volume 1697.66(7)
_cod_original_sg_symbol_H-M 'P 21/c'
_cod_database_code 7114830

loop_
_symmetry_equiv_pos_as_xyz
'x, y, z'
'-x, y+1/2, -z+1/2'
'-x, -y, -z'
'x, -y-1/2, z-1/2'

loop_
_atom_site_label
_atom_site_type_symbol
_atom_site_fract_x
_atom_site_fract_y
_atom_site_fract_z
_atom_site_U_iso_or_equiv
_atom_site_adp_type
_atom_site_occupancy
_atom_site_symmetry_multiplicity
_atom_site_calc_flag
_atom_site_refinement_flags
Fe Fe 0.762706(18) 0.49179(3) 0.136403(13) 0.01894(10) Uani 1 1 d .
Si Si 0.95870(4) 0.35509(6) 0.11763(3) 0.02355(13) Uani 1 1 d .
C1 C 0.96480(17) 0.1791(2) 0.04969(12) 0.0351(4) Uani 1 1 d .
H1A H 1.0007 0.2127 0.0066 0.053 Uiso 1 1 calc R
H1B H 0.8902 0.1415 0.0258 0.053 Uiso 1 1 calc R
H1C H 1.0067 0.0905 0.0809 0.053 Uiso 1 1 calc R
C2 C 1.09759(15) 0.4233(2) 0.17008(12) 0.0320(4) Uani 1 1 d .
H2A H 1.1346 0.3357 0.2051 0.048 Uiso 1 1 calc R
H2B H 1.0916 0.5196 0.203 0.048 Uiso 1 1 calc R
H2C H 1.1401 0.4507 0.1299 0.048 Uiso 1 1 calc R
C11 C 0.86692(14) 0.3135(2) 0.19084(10) 0.0230(3) Uani 1 1 d .
C12 C 0.76157(14) 0.2444(2) 0.15338(11) 0.0248(4) Uani 1 1 d .
H12 H 0.7578 0.1592 0.115 0.03 Uiso 1 1 calc R
C13 C 0.66452(14) 0.3007(2) 0.17268(10) 0.0251(4) Uani 1 1 d .
H13 H 0.5973 0.2924 0.1334 0.03 Uiso 1 1 calc R
C14 C 0.66457(14) 0.3741(2) 0.25441(10) 0.0234(3) Uani 1 1 d .
C15 C 0.75816(14) 0.49384(19) 0.26123(10) 0.0223(3) Uani 1 1 d .
H15 H 0.7481 0.6041 0.275 0.027 Uiso 1 1 calc R
C16 C 0.86015(14) 0.4435(2) 0.24734(9) 0.0220(3) Uani 1 1 d .
H16 H 0.9254 0.4957 0.2754 0.026 Uiso 1 1 calc R
C17 C 0.68583(16) 0.2503(2) 0.32412(11) 0.0308(4) Uani 1 1 d .
H17A H 0.7579 0.1998 0.3284 0.046 Uiso 1 1 calc R
H17B H 0.6289 0.166 0.3135 0.046 Uiso 1 1 calc R
H17C H 0.6843 0.306 0.3749 0.046 Uiso 1 1 calc R
C18 C 0.55597(15) 0.4614(2) 0.25100(11) 0.0304(4) Uani 1 1 d .
H18A H 0.5581 0.5152 0.3029 0.046 Uiso 1 1 calc R
H18B H 0.4959 0.382 0.2402 0.046 Uiso 1 1 calc R
H18C H 0.5441 0.543 0.2077 0.046 Uiso 1 1 calc R
C21 C 0.86972(15) 0.5263(2) 0.06346(10) 0.0243(4) Uani 1 1 d .
C22 C 0.76370(15) 0.4756(2) 0.01644(10) 0.0261(4) Uani 1 1 d .
H22 H 0.7589 0.3821 -0.0172 0.031 Uiso 1 1 calc R
C23 C 0.66751(15) 0.5620(2) 0.01951(10) 0.0273(4) Uani 1 1 d .
H23 H 0.5994 0.5059 0.0108 0.033 Uiso 1 1 calc R
C24 C 0.67120(15) 0.7424(2) 0.03642(11) 0.0290(4) Uani 1 1 d .
C25 C 0.76436(15) 0.7483(2) 0.11072(10) 0.0255(4) Uani 1 1 d .
H25 H 0.7549 0.8058 0.1573 0.031 Uiso 1 1 calc R
C26 C 0.86494(14) 0.6699(2) 0.11203(10) 0.0241(3) Uani 1 1 d .
H26 H 0.9306 0.7118 0.1453 0.029 Uiso 1 1 calc R
C27 C 0.69449(18) 0.8434(3) -0.03443(12) 0.0407(5) Uani 1 1 d .
H27A H 0.7642 0.8085 -0.0461 0.061 Uiso 1 1 calc R
H27B H 0.6988 0.9591 -0.0198 0.061 Uiso 1 1 calc R
H27C H 0.6352 0.8269 -0.0825 0.061 Uiso 1 1 calc R
C28 C 0.56466(16) 0.8005(3) 0.05685(13) 0.0372(4) Uani 1 1 d .
H28A H 0.5039 0.7865 0.0095 0.056 Uiso 1 1 calc R
H28B H 0.5714 0.9158 0.072 0.056 Uiso 1 1 calc R
H28C H 0.5503 0.7364 0.1021 0.056 Uiso 1 1 calc R

loop_
_atom_site_aniso_label
_atom_site_aniso_U_11
_atom_site_aniso_U_22
_atom_site_aniso_U_33
_atom_site_aniso_U_23
_atom_site_aniso_U_13
_atom_site_aniso_U_12
Fe 0.02395(15) 0.01849(14) 0.01472(14) -0.00112(8) 0.00504(10) -0.00235(8)
Si 0.0267(2) 0.0220(2) 0.0241(2) -0.00269(18) 0.01028(19) -0.00100(18)
C1 0.0407(11) 0.0315(10) 0.0369(10) -0.0101(8) 0.0171(9) -0.0017(8)
C2 0.0286(9) 0.0329(10) 0.0357(10) -0.0035(8) 0.0096(8) -0.0018(8)
C11 0.0286(8) 0.0193(8) 0.0223(8) 0.0028(6) 0.0086(7) 0.0013(6)
C12 0.0352(9) 0.0164(7) 0.0248(8) -0.0021(6) 0.0110(7) -0.0043(7)
C13 0.0289(9) 0.0242(8) 0.0226(8) -0.0022(7) 0.0066(7) -0.0063(7)
C14 0.0265(8) 0.0245(8) 0.0210(8) 0.0019(7) 0.0090(7) 0.0006(7)
C15 0.0295(9) 0.0215(8) 0.0163(8) 0.0001(6) 0.0064(7) 0.0009(6)
C16 0.0263(8) 0.0233(8) 0.0153(7) 0.0021(6) 0.0020(6) -0.0015(6)
C17 0.0333(10) 0.0315(9) 0.0302(10) 0.0085(8) 0.0130(8) 0.0014(8)
C18 0.0292(9) 0.0347(9) 0.0290(9) 0.0014(8) 0.0100(8) 0.0030(8)
C21 0.0294(9) 0.0269(8) 0.0193(8) 0.0014(7) 0.0111(7) -0.0035(7)
C22 0.0346(9) 0.0311(9) 0.0133(7) -0.0026(7) 0.0069(7) -0.0029(7)
C23 0.0296(9) 0.0330(9) 0.0182(8) 0.0011(7) 0.0034(7) -0.0035(7)
C24 0.0324(9) 0.0299(9) 0.0234(9) 0.0070(7) 0.0039(7) 0.0007(7)
C25 0.0351(9) 0.0207(8) 0.0209(8) 0.0031(7) 0.0067(7) -0.0006(7)
C26 0.0289(9) 0.0219(8) 0.0215(8) 0.0037(7) 0.0059(7) -0.0064(7)
C27 0.0464(12) 0.0440(12) 0.0302(10) 0.0156(9) 0.0056(9) 0.0005(9)
C28 0.0368(10) 0.0371(11) 0.0359(11) 0.0070(9) 0.0044(8) 0.0075(9)

loop_
_atom_type_symbol
_atom_type_description
_atom_type_scat_dispersion_real
_atom_type_scat_dispersion_imag
_atom_type_scat_source
C C 0.0033 0.0016 'International Tables Vol C Tables 4.2.6.8 and 6.1.1.4'
H H 0 0 'International Tables Vol C Tables 4.2.6.8 and 6.1.1.4'
Fe Fe 0.3463 0.8444 'International Tables Vol C Tables 4.2.6.8 and 6.1.1.4'
Si Si 0.0817 0.0704 'International Tables Vol C Tables 4.2.6.8 and 6.1.1.4'

loop_
_geom_angle_atom_site_label_1
_geom_angle_atom_site_label_2
_geom_angle_atom_site_label_3
_geom_angle
C21 Fe C16 104.44(7)
C21 Fe C11 86.23(7)
C16 Fe C11 41.68(7)
C21 Fe C22 41.55(7)
C16 Fe C22 140.45(7)
C11 Fe C22 104.95(7)
C21 Fe C26 41.52(7)
C16 Fe C26 93.11(7)
C11 Fe C26 103.86(7)
C22 Fe C26 72.59(7)
C21 Fe C12 104.43(7)
C16 Fe C12 72.52(7)
C11 Fe C12 41.35(7)
C22 Fe C12 94.42(7)
C26 Fe C12 139.50(7)
C21 Fe C15 140.40(7)
C16 Fe C15 39.48(7)
C11 Fe C15 73.32(6)
C22 Fe C15 176.52(7)
C26 Fe C15 110.67(7)
C12 Fe C15 82.29(7)
C21 Fe C23 72.90(7)
C16 Fe C23 175.07(7)
C11 Fe C23 140.88(7)
C22 Fe C23 39.16(7)
C26 Fe C23 82.17(7)
C12 Fe C23 112.03(7)
C15 Fe C23 141.38(7)
C21 Fe C25 72.74(7)
C16 Fe C25 110.26(7)
C11 Fe C25 139.50(7)
C22 Fe C25 81.93(7)
C26 Fe C25 39.14(7)
C12 Fe C25 176.35(6)
C15 Fe C25 101.36(6)
C23 Fe C25 65.12(7)
C21 Fe C13 139.98(7)
C16 Fe C13 81.76(7)
C11 Fe C13 72.35(7)
C22 Fe C13 111.52(7)
C26 Fe C13 174.86(7)
C12 Fe C13 38.80(7)
C15 Fe C13 65.15(6)
C23 Fe C13 102.97(7)
C25 Fe C13 143.00(7)
C2 Si C1 111.57(9)
C2 Si C21 113.17(8)
C1 Si C21 112.14(9)
C2 Si C11 112.32(8)
C1 Si C11 112.32(8)
C21 Si C11 94.27(7)
C12 C11 C16 113.39(15)
C12 C11 Si 114.11(12)
C16 C11 Si 115.64(12)
C12 C11 Fe 69.85(9)
C16 C11 Fe 69.14(9)
Si C11 Fe 89.65(7)
C13 C12 C11 121.28(15)
C13 C12 Fe 74.97(10)
C11 C12 Fe 68.80(9)
C12 C13 C14 121.52(16)
C12 C13 Fe 66.24(9)
C14 C13 Fe 95.07(10)
C13 C14 C15 99.78(13)
C13 C14 C18 109.63(14)
C15 C14 C18 111.41(14)
C13 C14 C17 113.96(15)
C15 C14 C17 111.97(14)
C18 C14 C17 109.78(14)
C16 C15 C14 120.70(14)
C16 C15 Fe 66.69(9)
C14 C15 Fe 96.44(10)
C15 C16 C11 121.03(15)
C15 C16 Fe 73.83(10)
C11 C16 Fe 69.18(9)
C22 C21 C26 113.46(16)
C22 C21 Si 114.76(12)
C26 C21 Si 115.01(12)
C22 C21 Fe 69.41(9)
C26 C21 Fe 69.55(9)
Si C21 Fe 89.83(7)
C23 C22 C21 121.31(16)
C23 C22 Fe 74.54(10)
C21 C22 Fe 69.04(9)
C22 C23 C24 120.83(16)
C22 C23 Fe 66.30(9)
C24 C23 Fe 95.81(11)
C23 C24 C25 100.07(14)
C23 C24 C28 111.04(16)
C25 C24 C28 110.45(16)
C23 C24 C27 112.56(16)
C25 C24 C27 112.76(16)
C28 C24 C27 109.67(16)
C26 C25 C24 121.09(16)
C26 C25 Fe 66.34(9)
C24 C25 Fe 95.54(11)
C25 C26 C21 120.96(16)
C25 C26 Fe 74.51(10)
C21 C26 Fe 68.93(9)

loop_
_geom_bond_atom_site_label_1
_geom_bond_atom_site_label_2
_geom_bond_distance
Fe C21 2.0368(17)
Fe C16 2.0375(16)
Fe C11 2.0381(17)
Fe C22 2.0417(17)
Fe C26 2.0451(16)
Fe C12 2.0523(17)
Fe C15 2.1307(17)
Fe C23 2.1491(17)
Fe C25 2.1517(16)
Fe C13 2.1656(17)
Si C2 1.8518(19)
Si C1 1.8602(19)
Si C21 1.8973(18)
Si C11 1.9023(17)
C11 C12 1.444(2)
C11 C16 1.450(2)
C12 C13 1.405(2)
C13 C14 1.512(2)
C14 C15 1.513(2)
C14 C18 1.526(2)
C14 C17 1.537(2)
C15 C16 1.411(2)
C21 C22 1.447(3)
C21 C26 1.447(2)
C22 C23 1.408(3)
C23 C24 1.507(3)
C24 C25 1.513(2)
C24 C28 1.527(3)
C24 C27 1.541(3)
C25 C26 1.409(3)
